data_9001125
loop_
_publ_author_name
'Allen, F. M.'
'Buseck, P. R.'

_publ_section_title
;
 XRD, FTIR, and TEM studies of optically anisotropic grossular garnets
 Sample: after heating
 Note: Data was obtained from the ICSD
;
_journal_name_full 'American Mineralogist'
_journal_page_first 568
_journal_page_last 584
_journal_volume 73
_journal_year 1988
_chemical_formula_sum 'Al1.78 Ca2.475 Fe0.745 O12 Si3'
_chemical_name_mineral Grossular
_space_group_IT_number 2
_symmetry_space_group_name_Hall '-P 1 (-1/2*x+1/2*y+1/2*z,1/2*x-1/2*y+1/2*z,1/2*x+1/2*y-1/2*z)'
_symmetry_space_group_name_H-M 'I -1'
_cell_angle_alpha 90.01
_cell_angle_beta 89.98
_cell_angle_gamma 90
_cell_length_a 11.837
_cell_length_b 11.840
_cell_length_c 11.836
_cell_formula_units_Z 8
_cell_volume 1658.816
_database_code_amcsd 0001148
_exptl_crystal_density_diffrn 3.724
_cod_original_formula_sum 'Ca2.475 Fe.745 Al1.78 Si3 O12'
_cod_database_code 9001125

loop_
_space_group_symop_operation_xyz
x,y,z
1/2+x,1/2+y,1/2+z
-x,-y,-z
1/2-x,1/2-y,1/2-z

loop_
_atom_site_label
_atom_site_fract_x
_atom_site_fract_y
_atom_site_fract_z
_atom_site_occupancy
_atom_site_U_iso_or_equiv
Ca1 0.12500 0.00000 0.25000 0.85000 0.00760
Fe1 0.12500 0.00000 0.25000 0.15000 0.00760
Ca2 0.62490 0.00000 0.25000 0.86000 0.00750
Fe2 0.62490 0.00000 0.25000 0.14000 0.00750
Ca3 0.00010 0.24990 0.12510 0.84000 0.00760
Fe3 0.00010 0.24990 0.12510 0.16000 0.00760
Ca4 0.50000 0.75000 0.12510 0.81000 0.00780
Fe4 0.50000 0.75000 0.12510 0.19000 0.00780
Ca5 0.25000 0.12500 0.00010 0.78000 0.00780
Fe5 0.25000 0.12500 0.00010 0.22000 0.00780
Ca6 0.25000 0.62500 0.00010 0.81000 0.00760
Fe6 0.25000 0.62500 0.00010 0.19000 0.00760
Al1 0.00000 0.00000 0.00000 0.88000 0.00640
Fe7 0.00000 0.00000 0.00000 0.12000 0.00640
Al2 0.50000 0.00000 0.00000 0.87000 0.00670
Fe8 0.50000 0.00000 0.00000 0.13000 0.00670
Al3 0.25000 0.25000 0.25000 0.90000 0.00610
Fe9 0.25000 0.25000 0.25000 0.10000 0.00610
Al4 0.75000 0.25000 0.25000 0.91000 0.00610
Fe10 0.75000 0.25000 0.25000 0.09000 0.00610
Al5 0.00000 0.50000 0.00000 0.87000 0.00680
Fe11 0.00000 0.50000 0.00000 0.13000 0.00680
Al6 0.50000 0.50000 0.00000 0.90000 0.00600
Fe12 0.50000 0.50000 0.00000 0.10000 0.00600
Al7 0.25000 0.75000 0.25000 0.89000 0.00610
Fe13 0.25000 0.75000 0.25000 0.11000 0.00610
Al8 0.75000 0.75000 0.25000 0.90000 0.00570
Fe14 0.75000 0.75000 0.25000 0.10000 0.00570
Si1 0.37510 0.00000 0.25000 1.00000 0.00600
Si2 0.87510 0.00000 0.25010 1.00000 0.00600
Si3 0.00010 0.74990 0.12510 1.00000 0.00600
Si4 0.50010 0.24990 0.12510 1.00000 0.00600
Si5 0.25000 0.37510 -0.00010 1.00000 0.00580
Si6 0.75010 0.12500 0.00010 1.00000 0.00580
O1 0.53840 0.54570 0.15160 1.00000 0.00780
O2 0.03820 0.45440 0.15150 1.00000 0.00750
O3 0.90170 0.29570 0.28780 1.00000 0.00790
O4 0.40170 0.70420 0.28830 1.00000 0.00810
O5 0.65160 0.03820 0.04570 1.00000 0.00770
O6 0.15160 0.96190 0.04610 1.00000 0.00810
O7 0.70410 0.71190 0.09810 1.00000 0.00810
O8 0.20420 0.28820 0.09820 1.00000 0.00830
O9 0.04580 0.65150 0.03840 1.00000 0.00790
O10 0.54600 0.34840 0.03830 1.00000 0.00760
O11 0.21180 0.59850 0.20410 1.00000 0.00760
O12 0.71160 0.40140 0.20410 1.00000 0.00780
O13 0.53820 0.45410 0.34820 1.00000 0.00820
O14 0.03800 0.54580 0.34830 1.00000 0.00800
O15 0.09830 0.20430 0.28790 1.00000 0.00820
O16 0.59830 0.79580 0.28780 1.00000 0.00800
O17 0.84830 0.53830 0.04540 1.00000 0.00820
O18 0.34810 0.46180 0.04560 1.00000 0.00800
O19 0.29570 0.78830 0.09840 1.00000 0.00840
O20 0.79580 0.21180 0.09830 1.00000 0.00790
O21 0.45420 0.15150 0.03810 1.00000 0.00810
O22 0.95420 0.84840 0.03800 1.00000 0.00800
O23 0.71150 0.59840 0.29580 1.00000 0.00740
O24 0.21190 0.40160 0.29590 1.00000 0.00780

loop_
_cod_related_entry_id
_cod_related_entry_database
_cod_related_entry_code
1 AMCSD 0001148
